data_7117693
loop_
_publ_author_name
'C. Hering-Junghans'
'A. Schulz'
'A. Villinger'

_publ_section_title
;
 A neutral low-coordinate heterocyclic bismuth-in species
;
_journal_name_full Chem.Commun.
_journal_page_first 13834
_journal_paper_doi 10.1039/C5cc04516A
_journal_volume 51
_journal_year 2015
_chemical_formula_moiety 'C72 H66 Cl2 N2 Sb2'
_chemical_formula_sum 'C72 H66 Cl2 N2 Sb2'
_chemical_formula_weight 1273.66
_chemical_name_systematic
;
 ?
;
_space_group_crystal_system triclinic
_space_group_IT_number 2
_space_group_name_Hall '-P 1'
_space_group_name_H-M_alt 'P -1'
_symmetry_space_group_name_Hall '-P 1'
_symmetry_space_group_name_H-M 'P -1'
_atom_sites_solution_hydrogens geom
_audit_creation_method SHELXL-2013
_audit_update_record
;
2015-05-31 deposited with the CCDC.
2015-07-23 downloaded from the CCDC.
;
_cell_angle_alpha 98.6080(10)
_cell_angle_beta 105.2850(10)
_cell_angle_gamma 100.2050(10)
_cell_formula_units_Z 1
_cell_length_a 10.5945(2)
_cell_length_b 12.3644(3)
_cell_length_c 12.5871(3)
_cell_measurement_reflns_used 9928
_cell_measurement_temperature 296(2)
_cell_measurement_theta_max 30.87
_cell_measurement_theta_min 2.66
_cell_volume 1531.50(6)
_computing_cell_refinement 'Bruker Apex V7.51A'
_computing_data_collection 'Bruker Apex V7.51A'
_computing_data_reduction 'Bruker SAINT'
_computing_molecular_graphics 'ORTEP-3v2.01 (Farrugia, 1997)'
_computing_publication_material SHELXL-2013
_computing_structure_refinement 'SHELXL-2013 (Sheldrick, 2013)'
_computing_structure_solution 'SHELXS-2013 (Sheldrick, 2013)'
_diffrn_ambient_temperature 296(2)
_diffrn_measured_fraction_theta_full 0.984
_diffrn_measured_fraction_theta_max 0.988
_diffrn_measurement_device_type 'Bruker Nonius Apex X8 CCD-diffractometer'
_diffrn_measurement_method 'phi and omega scans'
_diffrn_radiation_monochromator graphite
_diffrn_radiation_source 'sealed tube'
_diffrn_radiation_type MoK\a
_diffrn_radiation_wavelength 0.71073
_diffrn_reflns_av_R_equivalents 0.0520
_diffrn_reflns_av_unetI/netI 0.0615
_diffrn_reflns_laue_measured_fraction_full 0.984
_diffrn_reflns_laue_measured_fraction_max 0.988
_diffrn_reflns_limit_h_max 16
_diffrn_reflns_limit_h_min -15
_diffrn_reflns_limit_k_max 18
_diffrn_reflns_limit_k_min -18
_diffrn_reflns_limit_l_max 18
_diffrn_reflns_limit_l_min -19
_diffrn_reflns_number 51581
_diffrn_reflns_point_group_measured_fraction_full 0.984
_diffrn_reflns_point_group_measured_fraction_max 0.988
_diffrn_reflns_theta_full 25.242
_diffrn_reflns_theta_max 32.498
_diffrn_reflns_theta_min 2.661
_exptl_absorpt_coefficient_mu 1.012
_exptl_absorpt_correction_T_max 0.7464
_exptl_absorpt_correction_T_min 0.7046
_exptl_absorpt_correction_type multi-scan
_exptl_absorpt_process_details '(SADABS; Sheldrick, 2004)'
_exptl_crystal_colour colourless
_exptl_crystal_density_diffrn 1.381
_exptl_crystal_description block
_exptl_crystal_F_000 648
_exptl_crystal_size_max 0.160
_exptl_crystal_size_mid 0.110
_exptl_crystal_size_min 0.030
_refine_diff_density_max 0.694
_refine_diff_density_min -1.012
_refine_diff_density_rms 0.125
_refine_ls_extinction_coef .
_refine_ls_extinction_method none
_refine_ls_goodness_of_fit_ref 1.096
_refine_ls_hydrogen_treatment constr
_refine_ls_matrix_type full
_refine_ls_number_parameters 355
_refine_ls_number_reflns 10958
_refine_ls_number_restraints 0
_refine_ls_restrained_S_all 1.096
_refine_ls_R_factor_all 0.0636
_refine_ls_R_factor_gt 0.0440
_refine_ls_shift/su_max 0.002
_refine_ls_shift/su_mean 0.000
_refine_ls_structure_factor_coef Fsqd
_refine_ls_weighting_details 'w=1/[\s^2^(Fo^2^)+(0.0036P)^2^+1.5923P] where P=(Fo^2^+2Fc^2^)/3'
_refine_ls_weighting_scheme calc
_refine_ls_wR_factor_gt 0.0608
_refine_ls_wR_factor_ref 0.0686
_reflns_Friedel_coverage 0.000
_reflns_friedel_fraction_full .
_reflns_friedel_fraction_max .
_reflns_number_gt 8978
_reflns_number_total 10958
_reflns_threshold_expression 'I > 2\s(I)'
_cod_data_source_file c5cc04516a2.cif
_cod_data_source_block ch046_2_[ClSb(NtBuAr)]2
_cod_database_code 7117693
_shelx_space_group_comment
;
The symmetry employed for this shelxl refinement is uniquely defined
by the following loop, which should always be used as a source of
symmetry information in preference to the above space-group names.
They are only intended as comments.
;
_shelx_estimated_absorpt_t_min 0.855
_shelx_estimated_absorpt_t_max 0.970
_shelxl_version_number 2013-4

loop_
_space_group_symop_operation_xyz
'x, y, z'
'-x, -y, -z'

loop_
_atom_site_label
_atom_site_type_symbol
_atom_site_fract_x
_atom_site_fract_y
_atom_site_fract_z
_atom_site_U_iso_or_equiv
_atom_site_adp_type
_atom_site_occupancy
_atom_site_site_symmetry_order
_atom_site_calc_flag
_atom_site_refinement_flags_posn
_atom_site_refinement_flags_adp
_atom_site_refinement_flags_occupancy
_atom_site_disorder_assembly
_atom_site_disorder_group
Sb1 Sb -0.13679(2) 0.95149(2) 0.52358(2) 0.01754(4) Uani 1 1 d . . . . .
C14 C 0.2247(2) 0.72544(16) 0.68542(17) 0.0165(4) Uani 1 1 d . . . . .
C24 C 0.1842(2) 1.20431(16) 0.76083(18) 0.0168(4) Uani 1 1 d . . . . .
H24 H 0.1012 1.1991 0.7009 0.020 Uiso 1 1 calc R U . . .
C2 C 0.1363(2) 0.89006(16) 0.74587(17) 0.0151(4) Uani 1 1 d . . . . .
C7 C 0.1051(2) 0.78070(16) 0.66067(18) 0.0164(4) Uani 1 1 d . . . . .
H7 H 0.0950 0.8000 0.5866 0.020 Uiso 1 1 calc R U . . .
N1 N 0.06506(18) 0.99551(14) 0.59909(14) 0.0146(3) Uani 1 1 d . . . . .
C3 C 0.1815(2) 0.88838(17) 0.86080(18) 0.0177(4) Uani 1 1 d . . . . .
H3 H 0.1903 0.8203 0.8815 0.021 Uiso 1 1 calc R U . . .
C25 C 0.2986(2) 1.22044(17) 0.70702(18) 0.0185(4) Uani 1 1 d . . . . .
C8 C -0.0244(2) 0.69884(17) 0.65289(19) 0.0192(4) Uani 1 1 d . . . . .
C4 C 0.2133(2) 0.98336(17) 0.94451(18) 0.0176(4) Uani 1 1 d . . . . .
C15 C 0.3369(2) 0.76406(19) 0.65234(19) 0.0223(5) Uani 1 1 d . . . . .
H15 H 0.3379 0.8229 0.6142 0.027 Uiso 1 1 calc R U . . .
C6 C 0.1697(2) 1.09258(17) 0.79800(17) 0.0152(4) Uani 1 1 d . . . . .
C1 C 0.1241(2) 0.99254(16) 0.71438(17) 0.0140(4) Uani 1 1 d . . . . .
C32 C 0.3183(3) 1.35504(18) 0.9359(2) 0.0248(5) Uani 1 1 d . . . . .
H32 H 0.3914 1.3218 0.9417 0.030 Uiso 1 1 calc R U . . .
C20 C 0.2561(2) 0.97837(19) 1.06953(18) 0.0221(5) Uani 1 1 d . . . . .
C31 C 0.1989(2) 1.30736(17) 0.84988(19) 0.0197(5) Uani 1 1 d . . . . .
C19 C 0.2274(2) 0.63832(18) 0.7438(2) 0.0234(5) Uani 1 1 d . . . . .
H19 H 0.1537 0.6113 0.7670 0.028 Uiso 1 1 calc R U . . .
C5 C 0.2103(2) 1.08572(17) 0.91051(18) 0.0184(4) Uani 1 1 d . . . . .
H5 H 0.2363 1.1515 0.9652 0.022 Uiso 1 1 calc R U . . .
C36 C 0.0923(3) 1.3598(2) 0.8426(2) 0.0271(5) Uani 1 1 d . . . . .
H36 H 0.0117 1.3291 0.7859 0.033 Uiso 1 1 calc R U . . .
C27 C 0.4870(3) 1.1661(2) 0.6568(2) 0.0340(6) Uani 1 1 d . . . . .
H27 H 0.5468 1.1190 0.6606 0.041 Uiso 1 1 calc R U . . .
C16 C 0.4476(3) 0.7160(2) 0.6754(2) 0.0281(5) Uani 1 1 d . . . . .
H16 H 0.5214 0.7423 0.6518 0.034 Uiso 1 1 calc R U . . .
C26 C 0.3894(2) 1.1518(2) 0.7123(2) 0.0247(5) Uani 1 1 d . . . . .
H26 H 0.3851 1.0955 0.7535 0.030 Uiso 1 1 calc R U . . .
C35 C 0.1043(3) 1.4576(2) 0.9186(3) 0.0380(7) Uani 1 1 d . . . . .
H35 H 0.0325 1.4925 0.9119 0.046 Uiso 1 1 calc R U . . .
C17 C 0.4483(3) 0.6297(2) 0.7330(2) 0.0304(6) Uani 1 1 d . . . . .
H17 H 0.5223 0.5974 0.7484 0.036 Uiso 1 1 calc R U . . .
C13 C -0.0888(3) 0.7061(2) 0.7350(2) 0.0297(6) Uani 1 1 d . . . . .
H13 H -0.0587 0.7681 0.7944 0.036 Uiso 1 1 calc R U . . .
C30 C 0.3091(3) 1.3048(2) 0.6456(2) 0.0294(6) Uani 1 1 d . . . . .
H30 H 0.2495 1.3521 0.6413 0.035 Uiso 1 1 calc R U . . .
C10 C -0.1836(3) 0.5235(2) 0.5582(3) 0.0436(8) Uani 1 1 d . . . . .
H10 H -0.2158 0.4624 0.4978 0.052 Uiso 1 1 calc R U . . .
C12 C -0.1978(3) 0.6224(3) 0.7302(3) 0.0427(7) Uani 1 1 d . . . . .
H12 H -0.2392 0.6283 0.7868 0.051 Uiso 1 1 calc R U . . .
C9 C -0.0749(3) 0.6066(2) 0.5634(2) 0.0309(6) Uani 1 1 d . . . . .
H9 H -0.0346 0.6009 0.5061 0.037 Uiso 1 1 calc R U . . .
C33 C 0.3291(3) 1.4516(2) 1.0129(2) 0.0328(6) Uani 1 1 d . . . . .
H33 H 0.4087 1.4818 1.0707 0.039 Uiso 1 1 calc R U . . .
C34 C 0.2226(3) 1.5030(2) 1.0042(2) 0.0393(7) Uani 1 1 d . . . . .
H34 H 0.2304 1.5680 1.0558 0.047 Uiso 1 1 calc R U . . .
C18 C 0.3383(3) 0.5913(2) 0.7677(2) 0.0305(6) Uani 1 1 d . . . . .
H18 H 0.3387 0.5336 0.8073 0.037 Uiso 1 1 calc R U . . .
C28 C 0.4948(3) 1.2497(2) 0.5963(2) 0.0358(6) Uani 1 1 d . . . . .
H28 H 0.5598 1.2591 0.5590 0.043 Uiso 1 1 calc R U . . .
C22 C 0.1909(3) 1.0548(3) 1.1353(2) 0.0430(8) Uani 1 1 d . . . . .
H22A H 0.0950 1.0315 1.1049 0.064 Uiso 1 1 calc R U . . .
H22B H 0.2199 1.1310 1.1290 0.064 Uiso 1 1 calc R U . . .
H22C H 0.2172 1.0496 1.2131 0.064 Uiso 1 1 calc R U . . .
C21 C 0.4088(3) 1.0203(3) 1.1171(2) 0.0407(7) Uani 1 1 d . . . . .
H21A H 0.4361 1.0202 1.1961 0.061 Uiso 1 1 calc R U . . .
H21B H 0.4344 1.0952 1.1060 0.061 Uiso 1 1 calc R U . . .
H21C H 0.4516 0.9717 1.0790 0.061 Uiso 1 1 calc R U . . .
C29 C 0.4064(3) 1.3195(2) 0.5909(2) 0.0374(7) Uani 1 1 d . . . . .
H29 H 0.4121 1.3764 0.5506 0.045 Uiso 1 1 calc R U . . .
C11 C -0.2446(3) 0.5312(2) 0.6424(3) 0.0476(8) Uani 1 1 d . . . . .
H11 H -0.3170 0.4748 0.6397 0.057 Uiso 1 1 calc R U . . .
C23 C 0.2163(4) 0.8600(2) 1.0880(2) 0.0593(11) Uani 1 1 d . . . . .
H23A H 0.1214 0.8313 1.0534 0.089 Uiso 1 1 calc R U . . .
H23B H 0.2378 0.8614 1.1673 0.089 Uiso 1 1 calc R U . . .
H23C H 0.2644 0.8126 1.0550 0.089 Uiso 1 1 calc R U . . .
Cl1 Cl -0.18900(7) 1.12564(6) 0.59833(5) 0.03226(14) Uani 1 1 d . . . . .

loop_
_atom_site_aniso_label
_atom_site_aniso_U_11
_atom_site_aniso_U_22
_atom_site_aniso_U_33
_atom_site_aniso_U_23
_atom_site_aniso_U_13
_atom_site_aniso_U_12
Sb1 0.01629(8) 0.02357(7) 0.01246(7) 0.00667(5) 0.00382(5) 0.00204(5)
C14 0.0210(12) 0.0152(9) 0.0126(10) 0.0017(7) 0.0038(9) 0.0053(8)
C24 0.0196(11) 0.0162(9) 0.0144(10) 0.0045(8) 0.0039(9) 0.0040(8)
C2 0.0173(11) 0.0155(9) 0.0135(10) 0.0035(7) 0.0051(8) 0.0051(7)
C7 0.0210(11) 0.0156(9) 0.0127(10) 0.0024(7) 0.0044(9) 0.0056(8)
N1 0.0161(9) 0.0191(8) 0.0095(8) 0.0057(6) 0.0034(7) 0.0048(7)
C3 0.0228(12) 0.0167(9) 0.0155(11) 0.0061(8) 0.0065(9) 0.0061(8)
C25 0.0198(12) 0.0184(9) 0.0146(11) 0.0025(8) 0.0031(9) 0.0009(8)
C8 0.0150(11) 0.0194(9) 0.0209(12) 0.0029(8) 0.0015(9) 0.0055(8)
C4 0.0193(11) 0.0202(9) 0.0127(10) 0.0051(8) 0.0032(9) 0.0041(8)
C15 0.0234(13) 0.0235(10) 0.0192(12) 0.0061(9) 0.0058(10) 0.0031(9)
C6 0.0163(11) 0.0176(9) 0.0134(10) 0.0046(8) 0.0059(8) 0.0049(8)
C1 0.0158(10) 0.0177(9) 0.0110(10) 0.0056(7) 0.0051(8) 0.0060(7)
C32 0.0297(14) 0.0195(10) 0.0242(13) 0.0062(9) 0.0061(11) 0.0046(9)
C20 0.0296(13) 0.0245(11) 0.0121(11) 0.0059(8) 0.0044(10) 0.0069(9)
C31 0.0257(13) 0.0162(9) 0.0191(11) 0.0059(8) 0.0100(10) 0.0028(8)
C19 0.0250(13) 0.0238(11) 0.0287(13) 0.0126(10) 0.0126(11) 0.0112(9)
C5 0.0242(12) 0.0168(9) 0.0129(10) 0.0024(8) 0.0048(9) 0.0035(8)
C36 0.0292(14) 0.0265(11) 0.0307(14) 0.0062(10) 0.0151(12) 0.0095(10)
C27 0.0244(14) 0.0514(17) 0.0323(15) 0.0162(13) 0.0117(12) 0.0129(12)
C16 0.0198(13) 0.0406(14) 0.0249(13) 0.0075(11) 0.0086(11) 0.0062(10)
C26 0.0189(12) 0.0339(12) 0.0227(13) 0.0120(10) 0.0048(10) 0.0067(10)
C35 0.0495(19) 0.0328(14) 0.0443(18) 0.0081(13) 0.0286(16) 0.0193(13)
C17 0.0265(14) 0.0390(14) 0.0304(15) 0.0095(11) 0.0081(12) 0.0178(11)
C13 0.0237(14) 0.0304(12) 0.0318(15) -0.0021(11) 0.0103(11) 0.0024(10)
C30 0.0418(16) 0.0229(11) 0.0318(14) 0.0118(10) 0.0193(13) 0.0108(10)
C10 0.0299(16) 0.0296(13) 0.056(2) -0.0141(13) 0.0050(15) -0.0024(11)
C12 0.0267(16) 0.0496(17) 0.0493(19) 0.0019(15) 0.0193(14) -0.0023(12)
C9 0.0240(14) 0.0291(12) 0.0342(15) -0.0044(11) 0.0065(12) 0.0049(10)
C33 0.0484(18) 0.0242(11) 0.0211(13) 0.0020(10) 0.0101(13) -0.0012(11)
C34 0.067(2) 0.0241(12) 0.0320(16) -0.0010(11) 0.0285(16) 0.0089(13)
C18 0.0333(15) 0.0310(12) 0.0354(15) 0.0173(11) 0.0120(12) 0.0168(11)
C28 0.0304(15) 0.0458(16) 0.0332(16) 0.0099(12) 0.0180(13) -0.0005(12)
C22 0.053(2) 0.068(2) 0.0201(14) 0.0145(14) 0.0180(14) 0.0300(17)
C21 0.0371(17) 0.0621(19) 0.0220(14) 0.0120(13) 0.0021(13) 0.0165(14)
C29 0.0512(19) 0.0314(13) 0.0376(16) 0.0148(12) 0.0250(14) 0.0056(12)
C11 0.0274(16) 0.0359(15) 0.070(2) 0.0028(15) 0.0123(16) -0.0064(12)
C23 0.111(3) 0.0353(15) 0.0186(15) 0.0132(12) 0.0080(17) -0.0048(17)
Cl1 0.0335(4) 0.0479(4) 0.0235(3) 0.0072(3) 0.0128(3) 0.0236(3)

loop_
_atom_type_symbol
_atom_type_description
_atom_type_scat_dispersion_real
_atom_type_scat_dispersion_imag
_atom_type_scat_source
C C 0.0033 0.0016 'International Tables Vol C Tables 4.2.6.8 and 6.1.1.4'
H H 0.0000 0.0000 'International Tables Vol C Tables 4.2.6.8 and 6.1.1.4'
N N 0.0061 0.0033 'International Tables Vol C Tables 4.2.6.8 and 6.1.1.4'
Cl Cl 0.1484 0.1585 'International Tables Vol C Tables 4.2.6.8 and 6.1.1.4'
Sb Sb -0.5866 1.5461 'International Tables Vol C Tables 4.2.6.8 and 6.1.1.4'

loop_
_geom_angle_atom_site_label_1
_geom_angle_atom_site_label_2
_geom_angle_atom_site_label_3
_geom_angle
_geom_angle_site_symmetry_1
_geom_angle_site_symmetry_3
N1 Sb1 N1 77.36(7) . 2_576
N1 Sb1 Cl1 97.60(5) . .
N1 Sb1 Cl1 98.09(5) 2_576 .
N1 Sb1 Sb1 38.68(5) . 2_576
N1 Sb1 Sb1 38.67(5) 2_576 2_576
Cl1 Sb1 Sb1 100.064(18) . 2_576
C1 N1 Sb1 122.53(13) . .
C1 N1 Sb1 134.66(14) . 2_576
Sb1 N1 Sb1 102.64(7) . 2_576
C2 C1 C6 119.23(18) . .
C2 C1 N1 120.18(18) . .
C6 C1 N1 120.58(17) . .
C1 C2 C3 118.77(19) . .
C1 C2 C7 122.72(18) . .
C3 C2 C7 118.50(18) . .
C4 C3 C2 122.84(19) . .
C4 C3 H3 118.6 . .
C2 C3 H3 118.6 . .
C3 C4 C5 117.07(19) . .
C3 C4 C20 121.82(19) . .
C5 C4 C20 121.06(19) . .
C6 C5 C4 122.3(2) . .
C6 C5 H5 118.8 . .
C4 C5 H5 118.8 . .
C5 C6 C1 119.21(18) . .
C5 C6 C24 122.09(19) . .
C1 C6 C24 118.47(18) . .
C2 C7 C8 114.46(18) . .
C2 C7 C14 109.49(17) . .
C8 C7 C14 111.00(16) . .
C2 C7 H7 107.2 . .
C8 C7 H7 107.2 . .
C14 C7 H7 107.2 . .
C13 C8 C9 117.8(2) . .
C13 C8 C7 123.4(2) . .
C9 C8 C7 118.6(2) . .
C10 C9 C8 121.2(3) . .
C10 C9 H9 119.4 . .
C8 C9 H9 119.4 . .
C11 C10 C9 120.0(3) . .
C11 C10 H10 120.0 . .
C9 C10 H10 120.0 . .
C12 C11 C10 119.6(3) . .
C12 C11 H11 120.2 . .
C10 C11 H11 120.2 . .
C11 C12 C13 120.2(3) . .
C11 C12 H12 119.9 . .
C13 C12 H12 119.9 . .
C8 C13 C12 121.1(2) . .
C8 C13 H13 119.4 . .
C12 C13 H13 119.4 . .
C15 C14 C19 118.0(2) . .
C15 C14 C7 120.05(18) . .
C19 C14 C7 121.9(2) . .
C16 C15 C14 121.0(2) . .
C16 C15 H15 119.5 . .
C14 C15 H15 119.5 . .
C17 C16 C15 120.1(2) . .
C17 C16 H16 119.9 . .
C15 C16 H16 119.9 . .
C16 C17 C18 119.5(2) . .
C16 C17 H17 120.2 . .
C18 C17 H17 120.2 . .
C17 C18 C19 120.4(2) . .
C17 C18 H18 119.8 . .
C19 C18 H18 119.8 . .
C18 C19 C14 120.9(2) . .
C18 C19 H19 119.5 . .
C14 C19 H19 119.5 . .
C23 C20 C21 109.2(2) . .
C23 C20 C4 112.0(2) . .
C21 C20 C4 108.92(19) . .
C23 C20 C22 108.1(2) . .
C21 C20 C22 108.2(2) . .
C4 C20 C22 110.43(19) . .
C20 C21 H21A 109.5 . .
C20 C21 H21B 109.5 . .
H21A C21 H21B 109.5 . .
C20 C21 H21C 109.5 . .
H21A C21 H21C 109.5 . .
H21B C21 H21C 109.5 . .
C20 C22 H22A 109.5 . .
C20 C22 H22B 109.5 . .
H22A C22 H22B 109.5 . .
C20 C22 H22C 109.5 . .
H22A C22 H22C 109.5 . .
H22B C22 H22C 109.5 . .
C20 C23 H23A 109.5 . .
C20 C23 H23B 109.5 . .
H23A C23 H23B 109.5 . .
C20 C23 H23C 109.5 . .
H23A C23 H23C 109.5 . .
H23B C23 H23C 109.5 . .
C6 C24 C31 116.15(17) . .
C6 C24 C25 110.24(17) . .
C31 C24 C25 110.82(17) . .
C6 C24 H24 106.3 . .
C31 C24 H24 106.3 . .
C25 C24 H24 106.3 . .
C26 C25 C30 117.9(2) . .
C26 C25 C24 123.13(19) . .
C30 C25 C24 118.9(2) . .
C25 C26 C27 120.9(2) . .
C25 C26 H26 119.5 . .
C27 C26 H26 119.5 . .
C28 C27 C26 120.0(3) . .
C28 C27 H27 120.0 . .
C26 C27 H27 120.0 . .
C29 C28 C27 119.9(2) . .
C29 C28 H28 120.0 . .
C27 C28 H28 120.0 . .
C28 C29 C30 120.0(2) . .
C28 C29 H29 120.0 . .
C30 C29 H29 120.0 . .
C29 C30 C25 121.2(2) . .
C29 C30 H30 119.4 . .
C25 C30 H30 119.4 . .
C36 C31 C32 118.3(2) . .
C36 C31 C24 119.2(2) . .
C32 C31 C24 122.4(2) . .
C33 C32 C31 120.6(2) . .
C33 C32 H32 119.7 . .
C31 C32 H32 119.7 . .
C34 C33 C32 120.5(3) . .
C34 C33 H33 119.8 . .
C32 C33 H33 119.8 . .
C33 C34 C35 119.6(2) . .
C33 C34 H34 120.2 . .
C35 C34 H34 120.2 . .
C34 C35 C36 120.1(3) . .
C34 C35 H35 120.0 . .
C36 C35 H35 120.0 . .
C31 C36 C35 121.0(3) . .
C31 C36 H36 119.5 . .
C35 C36 H36 119.5 . .

loop_
_geom_bond_atom_site_label_1
_geom_bond_atom_site_label_2
_geom_bond_distance
_geom_bond_site_symmetry_2
Sb1 N1 2.0332(18) .
Sb1 N1 2.0337(16) 2_576
Sb1 Cl1 2.4327(7) .
Sb1 Sb1 3.1749(3) 2_576
N1 C1 1.430(3) .
N1 Sb1 2.0337(16) 2_576
C1 C2 1.400(3) .
C1 C6 1.415(3) .
C2 C3 1.403(3) .
C2 C7 1.519(3) .
C3 C4 1.380(3) .
C3 H3 0.9300 .
C4 C5 1.398(3) .
C4 C20 1.532(3) .
C5 C6 1.388(3) .
C5 H5 0.9300 .
C6 C24 1.519(3) .
C7 C8 1.525(3) .
C7 C14 1.527(3) .
C7 H7 0.9800 .
C8 C13 1.381(3) .
C8 C9 1.392(3) .
C9 C10 1.382(4) .
C9 H9 0.9300 .
C10 C11 1.380(4) .
C10 H10 0.9300 .
C11 C12 1.371(4) .
C11 H11 0.9300 .
C12 C13 1.389(3) .
C12 H12 0.9300 .
C13 H13 0.9300 .
C14 C15 1.390(3) .
C14 C19 1.392(3) .
C15 C16 1.390(3) .
C15 H15 0.9300 .
C16 C17 1.378(3) .
C16 H16 0.9300 .
C17 C18 1.382(4) .
C17 H17 0.9300 .
C18 C19 1.384(3) .
C18 H18 0.9300 .
C19 H19 0.9300 .
C20 C23 1.519(3) .
C20 C21 1.531(4) .
C20 C22 1.533(4) .
C21 H21A 0.9600 .
C21 H21B 0.9600 .
C21 H21C 0.9600 .
C22 H22A 0.9600 .
C22 H22B 0.9600 .
C22 H22C 0.9600 .
C23 H23A 0.9600 .
C23 H23B 0.9600 .
C23 H23C 0.9600 .
C24 C31 1.521(3) .
C24 C25 1.535(3) .
C24 H24 0.9800 .
C25 C26 1.386(3) .
C25 C30 1.394(3) .
C26 C27 1.393(3) .
C26 H26 0.9300 .
C27 C28 1.377(4) .
C27 H27 0.9300 .
C28 C29 1.377(4) .
C28 H28 0.9300 .
C29 C30 1.384(4) .
C29 H29 0.9300 .
C30 H30 0.9300 .
C31 C36 1.388(3) .
C31 C32 1.394(3) .
C32 C33 1.387(3) .
C32 H32 0.9300 .
C33 C34 1.379(4) .
C33 H33 0.9300 .
C34 C35 1.380(4) .
C34 H34 0.9300 .
C35 C36 1.389(3) .
C35 H35 0.9300 .
C36 H36 0.9300 .

loop_
_geom_torsion_atom_site_label_1
_geom_torsion_atom_site_label_2
_geom_torsion_atom_site_label_3
_geom_torsion_atom_site_label_4
_geom_torsion
_geom_torsion_site_symmetry_1
_geom_torsion_site_symmetry_2
_geom_torsion_site_symmetry_3
_geom_torsion_site_symmetry_4
Sb1 N1 C1 C2 77.6(2) . . . .
Sb1 N1 C1 C2 -108.0(2) 2_576 . . .
Sb1 N1 C1 C6 -101.8(2) . . . .
Sb1 N1 C1 C6 72.6(3) 2_576 . . .
C6 C1 C2 C3 6.1(3) . . . .
N1 C1 C2 C3 -173.33(19) . . . .
C6 C1 C2 C7 -172.72(19) . . . .
N1 C1 C2 C7 7.9(3) . . . .
C1 C2 C3 C4 0.7(3) . . . .
C7 C2 C3 C4 179.5(2) . . . .
C2 C3 C4 C5 -5.5(3) . . . .
C2 C3 C4 C20 177.1(2) . . . .
C3 C4 C5 C6 3.7(3) . . . .
C20 C4 C5 C6 -178.9(2) . . . .
C4 C5 C6 C1 2.8(3) . . . .
C4 C5 C6 C24 -171.6(2) . . . .
C2 C1 C6 C5 -7.8(3) . . . .
N1 C1 C6 C5 171.62(19) . . . .
C2 C1 C6 C24 166.91(19) . . . .
N1 C1 C6 C24 -13.7(3) . . . .
C1 C2 C7 C8 -107.5(2) . . . .
C3 C2 C7 C8 73.7(3) . . . .
C1 C2 C7 C14 127.1(2) . . . .
C3 C2 C7 C14 -51.7(3) . . . .
C2 C7 C8 C13 -17.6(3) . . . .
C14 C7 C8 C13 106.9(2) . . . .
C2 C7 C8 C9 167.9(2) . . . .
C14 C7 C8 C9 -67.6(3) . . . .
C13 C8 C9 C10 -1.6(4) . . . .
C7 C8 C9 C10 173.2(2) . . . .
C8 C9 C10 C11 0.2(5) . . . .
C9 C10 C11 C12 1.0(5) . . . .
C10 C11 C12 C13 -0.7(5) . . . .
C9 C8 C13 C12 1.9(4) . . . .
C7 C8 C13 C12 -172.6(2) . . . .
C11 C12 C13 C8 -0.8(5) . . . .
C2 C7 C14 C15 -78.7(2) . . . .
C8 C7 C14 C15 154.0(2) . . . .
C2 C7 C14 C19 99.4(2) . . . .
C8 C7 C14 C19 -27.9(3) . . . .
C19 C14 C15 C16 0.9(3) . . . .
C7 C14 C15 C16 179.1(2) . . . .
C14 C15 C16 C17 -0.8(4) . . . .
C15 C16 C17 C18 0.0(4) . . . .
C16 C17 C18 C19 0.7(4) . . . .
C17 C18 C19 C14 -0.5(4) . . . .
C15 C14 C19 C18 -0.3(3) . . . .
C7 C14 C19 C18 -178.4(2) . . . .
C3 C4 C20 C23 -18.4(3) . . . .
C5 C4 C20 C23 164.3(3) . . . .
C3 C4 C20 C21 102.5(3) . . . .
C5 C4 C20 C21 -74.8(3) . . . .
C3 C4 C20 C22 -138.9(2) . . . .
C5 C4 C20 C22 43.8(3) . . . .
C5 C6 C24 C31 -20.3(3) . . . .
C1 C6 C24 C31 165.1(2) . . . .
C5 C6 C24 C25 106.8(2) . . . .
C1 C6 C24 C25 -67.8(2) . . . .
C6 C24 C25 C26 -11.1(3) . . . .
C31 C24 C25 C26 118.9(2) . . . .
C6 C24 C25 C30 166.0(2) . . . .
C31 C24 C25 C30 -64.0(3) . . . .
C30 C25 C26 C27 -0.7(4) . . . .
C24 C25 C26 C27 176.4(2) . . . .
C25 C26 C27 C28 0.5(4) . . . .
C26 C27 C28 C29 0.2(4) . . . .
C27 C28 C29 C30 -0.5(4) . . . .
C28 C29 C30 C25 0.2(4) . . . .
C26 C25 C30 C29 0.4(4) . . . .
C24 C25 C30 C29 -176.9(2) . . . .
C6 C24 C31 C36 -107.6(2) . . . .
C25 C24 C31 C36 125.6(2) . . . .
C6 C24 C31 C32 75.8(3) . . . .
C25 C24 C31 C32 -51.0(3) . . . .
C36 C31 C32 C33 0.9(3) . . . .
C24 C31 C32 C33 177.5(2) . . . .
C31 C32 C33 C34 -1.2(4) . . . .
C32 C33 C34 C35 0.4(4) . . . .
C33 C34 C35 C36 0.8(4) . . . .
C32 C31 C36 C35 0.3(3) . . . .
C24 C31 C36 C35 -176.5(2) . . . .
C34 C35 C36 C31 -1.1(4) . . . .
